data_1574580
loop_
_publ_author_name
'Bai, Zhuanling'
'Martelles, Madeline C.'
'Sperling, Joseph M.'
'Albrecht, Thomas E.'

_publ_section_title
;
 Unveiling the covalency of versatile Pu(iii)-N bonds in a unique
 plutonium(iii) complex
;
_journal_issue 23
_journal_name_full 'Chemical Science'
_journal_page_first 10424
_journal_page_last 10431
_journal_paper_doi 10.1039/D5SC01808K
_journal_volume 16
_journal_year 2025
_chemical_formula_moiety 'C18 H29 N30 Na2 O12 Pu, H2 O'
_chemical_formula_sum 'C18 H31 N30 Na2 O13 Pu'
_chemical_formula_weight 1163.71
_space_group_crystal_system triclinic
_space_group_IT_number 2
_space_group_name_Hall '-P 1'
_space_group_name_H-M_alt 'P -1'
_atom_sites_solution_hydrogens mixed
_atom_sites_solution_primary iterative
_audit_creation_date 2025-02-17
_audit_creation_method
;
Olex2 1.5
(compiled 2024.02.16 svn.r378c4104 for OlexSys, GUI svn.r6928)
;
_audit_update_record
;
2025-02-18 deposited with the CCDC.	2025-05-05 downloaded from the CCDC.
;
_cell_angle_alpha 88.144(2)
_cell_angle_beta 74.108(2)
_cell_angle_gamma 79.653(2)
_cell_formula_units_Z 2
_cell_length_a 9.5590(5)
_cell_length_b 14.5429(8)
_cell_length_c 14.7750(8)
_cell_measurement_reflns_used 9927
_cell_measurement_temperature 100
_cell_measurement_theta_max 27.55
_cell_measurement_theta_min 2.44
_cell_volume 1943.02(18)
_computing_cell_refinement 'SAINT V8.40B (?, 2016)'
_computing_data_reduction 'SAINT V8.40B (?, 2016)'
_computing_molecular_graphics 'Olex2 1.5 (Dolomanov et al., 2009)'
_computing_publication_material 'Olex2 1.5 (Dolomanov et al., 2009)'
_computing_structure_refinement 'SHELXL 2018/3 (Sheldrick, 2015)'
_computing_structure_solution 'olex2.solve 1.5 (Bourhis et al., 2015)'
_diffrn_ambient_temperature 100
_diffrn_measured_fraction_theta_full 0.999
_diffrn_measured_fraction_theta_max 0.999
_diffrn_measurement_device_type 'Bruker APEX-II CCD'
_diffrn_measurement_method '\f and \w scans'
_diffrn_radiation_type MoK\a
_diffrn_radiation_wavelength 0.71073
_diffrn_reflns_av_R_equivalents 0.0522
_diffrn_reflns_av_unetI/netI 0.0646
_diffrn_reflns_Laue_measured_fraction_full 0.999
_diffrn_reflns_Laue_measured_fraction_max 0.999
_diffrn_reflns_limit_h_max 12
_diffrn_reflns_limit_h_min -12
_diffrn_reflns_limit_k_max 18
_diffrn_reflns_limit_k_min -18
_diffrn_reflns_limit_l_max 19
_diffrn_reflns_limit_l_min -19
_diffrn_reflns_number 23016
_diffrn_reflns_point_group_measured_fraction_full 0.999
_diffrn_reflns_point_group_measured_fraction_max 0.999
_diffrn_reflns_theta_full 25.242
_diffrn_reflns_theta_max 27.484
_diffrn_reflns_theta_min 2.002
_diffrn_source_current 1.4
_diffrn_source_power 0.07
_diffrn_source_voltage 50.0
_diffrn_standards_number 0
_exptl_absorpt_coefficient_mu 1.819
_exptl_absorpt_correction_T_max 0.6468
_exptl_absorpt_correction_T_min 0.4915
_exptl_absorpt_correction_type multi-scan
_exptl_absorpt_process_details
;
SADABS-2016/2 (Bruker,2016/2) was used for absorption correction.
wR2(int) was 0.1035 before and 0.0528 after correction.
The Ratio of minimum to maximum transmission is 0.7599.
The \l/2 correction factor is Not present.
;
_exptl_crystal_colour 'clear light blue'
_exptl_crystal_colour_lustre clear
_exptl_crystal_colour_modifier light
_exptl_crystal_colour_primary blue
_exptl_crystal_density_diffrn 1.989
_exptl_crystal_description needle
_exptl_crystal_F_000 1138
_exptl_crystal_size_max 0.15
_exptl_crystal_size_mid 0.034
_exptl_crystal_size_min 0.01
_refine_diff_density_max 4.013
_refine_diff_density_min -4.797
_refine_diff_density_rms 0.235
_refine_ls_extinction_method none
_refine_ls_goodness_of_fit_ref 1.180
_refine_ls_hydrogen_treatment constr
_refine_ls_matrix_type full
_refine_ls_number_parameters 600
_refine_ls_number_reflns 8912
_refine_ls_number_restraints 5
_refine_ls_restrained_S_all 1.180
_refine_ls_R_factor_all 0.0650
_refine_ls_R_factor_gt 0.0560
_refine_ls_shift/su_max 0.001
_refine_ls_shift/su_mean 0.000
_refine_ls_structure_factor_coef Fsqd
_refine_ls_weighting_details 'w=1/[\s^2^(Fo^2^)+(0.0176P)^2^+27.6657P] where P=(Fo^2^+2Fc^2^)/3'
_refine_ls_weighting_scheme calc
_refine_ls_wR_factor_gt 0.1137
_refine_ls_wR_factor_ref 0.1172
_reflns_Friedel_coverage 0.000
_reflns_number_gt 8065
_reflns_number_total 8912
_reflns_threshold_expression 'I > 2\s(I)'
_cod_data_source_file d5sc01808k2.cif
_cod_data_source_block pu_dtp
_cod_depositor_comments 'Adding full bibliography for 1574580.cif.'
_cod_database_code 1574580
_shelx_shelxl_version_number 2018/3
_shelx_space_group_comment
;
The symmetry employed for this shelxl refinement is uniquely defined
by the following loop, which should always be used as a source of
symmetry information in preference to the above space-group names.
They are only intended as comments.
;
_shelx_estimated_absorpt_t_max 0.982
_shelx_estimated_absorpt_t_min 0.772
_olex2_refinement_description
;
1. Twinned data refinement
 Scales: 0.9878(5)
 0.0122(5)
2. Fixed Uiso
 At 1.2 times of:
  All C(H) groups, All N(H) groups
 At 1.5 times of:
  All O(H,H) groups
3. Restrained distances
 H5B-H30
 2.12 with sigma of 0.01
 H11A_$6-H8B
 2.12 with sigma of 0.01
 H8A-H11A_$6
 2.12 with sigma of 0.01
 Pu1-H1A \\sim Pu1-H1B
 with sigma of 0.02
 Na1-H12A \\sim Na1-H12B
 with sigma of 0.02
4. Others
 Fixed Sof: Na2(0.5) Na7(0.5)
5.a Free rotating group:
 O1(H1A,H1B), O5(H5A,H5B), O12(H12A,H12B)
5.b Rotating group:
 O2(H2A,H2B), O3(H3A,H3B), O4(H4A,H4B), O11(H11A,H11B), O6(H6A,H6B), O10(H10A,
 H10B), O9(H9A,H9B), O8(H8A,H8B), O13(H13A,H13B)
5.c Aromatic/amide H refined with riding coordinates:
 C3(H3), N30(H30), C4(H4), C10(H10), C9(H9), C16(H16), C15(H15)
;
_olex2_submission_special_instructions 'No special instructions were received'

loop_
_space_group_symop_operation_xyz
'x, y, z'
'-x, -y, -z'

loop_
_atom_site_label
_atom_site_type_symbol
_atom_site_fract_x
_atom_site_fract_y
_atom_site_fract_z
_atom_site_U_iso_or_equiv
_atom_site_adp_type
_atom_site_occupancy
_atom_site_site_symmetry_order
_atom_site_calc_flag
_atom_site_refinement_flags_posn
_atom_site_refinement_flags_adp
_atom_site_refinement_flags_occupancy
_atom_site_disorder_assembly
_atom_site_disorder_group
Pu1 Pu 1.08219(3) 0.48602(2) 0.19546(2) 0.00672(8) Uani 1 1 d D . . . .
O2 O 0.9240(6) 0.5541(4) 0.0943(4) 0.0147(11) Uani 1 1 d . . . . .
H2A H 0.906039 0.509417 0.062627 0.022 Uiso 1 1 d R U . . .
H2B H 0.972410 0.588007 0.050376 0.022 Uiso 1 1 d R U . . .
O3 O 1.3305(6) 0.4694(4) 0.2248(4) 0.0142(11) Uani 1 1 d . . . . .
H3A H 1.337536 0.427930 0.268256 0.021 Uiso 1 1 d R U . . .
H3B H 1.338883 0.521421 0.249300 0.021 Uiso 1 1 d R U . . .
O1 O 1.0819(6) 0.3532(4) 0.3038(4) 0.0153(11) Uani 1 1 d G . . . .
H1A H 1.106189 0.295298 0.284122 0.023 Uiso 1 1 d DG U . . .
H1B H 1.113011 0.353480 0.353829 0.023 Uiso 1 1 d DG U . . .
N3 N 1.2541(7) 0.5640(4) 0.0595(4) 0.0131(13) Uani 1 1 d . . . . .
N13 N 0.6179(8) 0.6511(5) 0.6291(4) 0.0178(14) Uani 1 1 d . . . . .
O5 O 1.1484(7) 0.1804(4) 0.2221(4) 0.0263(14) Uani 1 1 d G . . . .
H5A H 1.094441 0.145956 0.260790 0.039 Uiso 1 1 d G U . . .
H5B H 1.234335 0.144517 0.202438 0.039 Uiso 1 1 d DG U . . .
N19 N 1.2764(7) 0.5342(4) -0.0301(4) 0.0128(13) Uani 1 1 d . . . . .
N5 N 0.8057(7) 0.5264(4) 0.3209(4) 0.0120(12) Uani 1 1 d . . . . .
N2 N 1.0426(7) 0.6663(4) 0.2077(4) 0.0143(13) Uani 1 1 d . . . . .
O4 O 1.2539(6) 0.3590(4) 0.0898(4) 0.0201(12) Uani 1 1 d . . . . .
H4A H 1.207656 0.333425 0.051902 0.030 Uiso 1 1 d R U . . .
H4B H 1.328549 0.381650 0.045920 0.030 Uiso 1 1 d R U . . .
N18 N 1.5346(7) 0.6649(5) 0.1164(5) 0.0187(14) Uani 1 1 d . . . . .
N21 N 1.1636(7) 0.5688(5) 0.3993(4) 0.0150(13) Uani 1 1 d . . . . .
N9 N 0.5280(7) 0.5989(5) 0.4404(4) 0.0157(14) Uani 1 1 d . . . . .
N24 N 0.9900(7) 0.3157(5) 0.0604(5) 0.0162(14) Uani 1 1 d . . . . .
N20 N 1.3866(8) 0.5682(5) -0.0852(5) 0.0200(15) Uani 1 1 d . . . . .
N4 N 0.9456(7) 0.3589(4) 0.1462(4) 0.0139(13) Uani 1 1 d . . . . .
N6 N 1.4421(8) 0.6202(5) -0.0343(5) 0.0194(15) Uani 1 1 d . . . . .
N17 N 1.3303(8) 0.7557(5) 0.2726(5) 0.0197(15) Uani 1 1 d . . . . .
N8 N 0.9481(7) 0.6279(5) 0.4932(4) 0.0149(13) Uani 1 1 d . . . . .
N22 N 0.8486(7) 0.3152(5) 0.2044(5) 0.0209(15) Uani 1 1 d . . . . .
N16 N 1.0370(8) 0.8045(5) 0.2675(5) 0.0195(14) Uani 1 1 d . . . . .
N7 N 1.0955(7) 0.6167(5) 0.4778(4) 0.0167(14) Uani 1 1 d . . . . .
N1 N 1.0602(7) 0.5469(4) 0.3612(4) 0.0126(13) Uani 1 1 d . . . . .
O12 O 0.3631(7) 1.1021(4) 0.6177(4) 0.0312(15) Uani 1 1 d G . . . .
H12A H 0.280376 1.132588 0.653043 0.047 Uiso 1 1 d DG U . . .
H12B H 0.388235 1.138744 0.570591 0.047 Uiso 1 1 d DG U . . .
N15 N 0.8988(8) 0.7933(5) 0.2722(5) 0.0197(15) Uani 1 1 d . . . . .
N25 N 0.7913(8) 0.1590(5) -0.0040(5) 0.0206(15) Uani 1 1 d . . . . .
C12 C 1.3566(9) 0.6169(6) 0.0544(5) 0.0168(16) Uani 1 1 d . . . . .
N26 N 1.0476(8) 0.0499(5) -0.1121(5) 0.0221(15) Uani 1 1 d . . . . .
N29 N 1.3920(8) 0.1317(5) -0.0014(5) 0.0238(16) Uani 1 1 d . . . . .
C8 C 1.2855(8) 0.7119(5) 0.2089(5) 0.0115(14) Uani 1 1 d . . . . .
C11 C 1.3901(8) 0.6656(5) 0.1307(5) 0.0122(14) Uani 1 1 d . . . . .
N12 N 0.5830(8) 0.7339(5) 0.6769(5) 0.0216(15) Uani 1 1 d . . . . .
C6 C 0.6277(8) 0.6748(5) 0.5405(5) 0.0142(15) Uani 1 1 d . . . . .
C1 C 0.9307(8) 0.5835(5) 0.4204(5) 0.0112(14) Uani 1 1 d . . . . .
C7 C 1.1231(9) 0.7259(5) 0.2275(5) 0.0142(15) Uani 1 1 d . . . . .
N23 N 0.8269(8) 0.2428(5) 0.1586(5) 0.0226(16) Uani 1 1 d . . . . .
N14 N 0.9012(7) 0.7114(4) 0.2371(4) 0.0150(13) Uani 1 1 d . . . . .
O11 O 0.6500(8) 0.9839(5) 0.7591(5) 0.0375(17) Uani 1 1 d . . . . .
H11A H 0.669701 1.044193 0.761144 0.056 Uiso 1 1 d R U . . .
H11B H 0.600514 0.975581 0.822113 0.056 Uiso 1 1 d R U . . .
N11 N 0.5714(8) 0.8018(5) 0.6193(5) 0.0238(16) Uani 1 1 d . . . . .
O6 O 1.2418(8) 0.7024(6) 0.5879(5) 0.048(2) Uani 1 1 d . . . . .
H6A H 1.220699 0.728026 0.644076 0.072 Uiso 1 1 d R U . . .
H6B H 1.336178 0.678451 0.575329 0.072 Uiso 1 1 d R U . . .
C3 C 0.6811(8) 0.5156(5) 0.3017(5) 0.0132(15) Uani 1 1 d . . . . .
H3 H 0.687283 0.483644 0.245336 0.016 Uiso 1 1 calc R U . . .
N10 N 0.5977(8) 0.7670(5) 0.5313(5) 0.0219(15) Uani 1 1 d . . . . .
N30 N 1.2438(8) 0.1539(5) 0.0223(5) 0.0233(16) Uani 1 1 d . . . . .
H30 H 1.185233 0.183489 0.073520 0.028 Uiso 1 1 calc DR U . . .
C4 C 0.5425(8) 0.5497(5) 0.3615(5) 0.0144(15) Uani 1 1 d . . . . .
H4 H 0.456576 0.538085 0.346629 0.017 Uiso 1 1 calc R U . . .
N27 N 1.3226(8) 0.0794(5) -0.1160(5) 0.0238(16) Uani 1 1 d . . . . .
C14 C 0.9237(9) 0.1732(6) -0.0001(5) 0.0175(16) Uani 1 1 d . . . . .
C5 C 0.6514(8) 0.6117(5) 0.4594(5) 0.0138(15) Uani 1 1 d . . . . .
N28 N 1.4372(8) 0.0884(5) -0.0840(5) 0.0244(16) Uani 1 1 d . . . . .
C13 C 0.9156(9) 0.2449(6) 0.0716(5) 0.0173(16) Uani 1 1 d . . . . .
C10 C 1.5762(9) 0.7092(6) 0.1798(6) 0.0208(18) Uani 1 1 d . . . . .
H10 H 1.678121 0.709900 0.171426 0.025 Uiso 1 1 calc R U . . .
C9 C 1.4731(10) 0.7540(6) 0.2575(6) 0.0235(18) Uani 1 1 d . . . . .
H9 H 1.506402 0.784677 0.301358 0.028 Uiso 1 1 calc R U . . .
C17 C 1.0538(9) 0.1182(5) -0.0534(5) 0.0170(16) Uani 1 1 d . . . . .
C16 C 0.9151(10) 0.0389(6) -0.1165(5) 0.0200(17) Uani 1 1 d . . . . .
H16 H 0.908465 -0.006922 -0.158853 0.024 Uiso 1 1 calc R U . . .
O10 O 0.7023(9) 0.9920(6) 0.5268(7) 0.061(2) Uani 1 1 d . . . . .
H10A H 0.710874 1.051448 0.521980 0.091 Uiso 1 1 d R U . . .
H10B H 0.682223 0.979362 0.474223 0.091 Uiso 1 1 d R U . . .
O9 O 0.9146(10) 0.8318(7) 0.5460(7) 0.066(3) Uani 1 1 d . . . . .
H9A H 0.879483 0.792046 0.515755 0.098 Uiso 1 1 d R U . . .
H9B H 0.854920 0.887094 0.543550 0.098 Uiso 1 1 d R U . . .
C15 C 0.7852(10) 0.0918(6) -0.0616(6) 0.0236(18) Uani 1 1 d . . . . .
H15 H 0.692177 0.080189 -0.065155 0.028 Uiso 1 1 calc R U . . .
C18 C 1.2047(9) 0.1212(5) -0.0495(6) 0.0190(17) Uani 1 1 d . . . . .
O8 O 1.0859(9) 0.9609(7) 0.3477(8) 0.086(4) Uani 1 1 d . . . . .
H8A H 1.106109 0.938492 0.281073 0.129 Uiso 1 1 d DR U . . .
H8B H 1.130075 1.019072 0.335021 0.129 Uiso 1 1 d DR U . . .
C2 C 0.7954(7) 0.5738(4) 0.4006(4) 0.0041(12) Uiso 1 1 d . . . . .
Na2 Na 0.4854(10) 0.8049(6) 0.8618(5) 0.043(2) Uani 0.5 1 d . . P . .
Na1 Na 0.5050(4) 0.9717(2) 0.6571(3) 0.0292(8) Uani 1 1 d D . . . .
O13 O 0.2982(8) 0.9282(5) 0.7618(5) 0.0334(16) Uani 1 1 d . . . . .
H13A H 0.216768 0.943501 0.739914 0.050 Uiso 1 1 d R U . . .
H13B H 0.307979 0.864853 0.766397 0.050 Uiso 1 1 d R U . . .
O15 O 0.1062(15) 0.8888(11) 0.6641(12) 0.138(6) Uani 1 1 d . . . . .
Na7 Na 1.1964(12) 0.8414(8) 0.4564(8) 0.062(3) Uani 0.5 1 d . . P . .

loop_
_atom_site_aniso_label
_atom_site_aniso_U_11
_atom_site_aniso_U_22
_atom_site_aniso_U_33
_atom_site_aniso_U_23
_atom_site_aniso_U_13
_atom_site_aniso_U_12
Pu1 0.00570(12) 0.00828(12) 0.00580(12) -0.00272(8) -0.00142(8) 0.00002(8)
O2 0.017(3) 0.014(3) 0.015(3) -0.003(2) -0.008(2) -0.001(2)
O3 0.013(3) 0.018(3) 0.011(2) -0.002(2) -0.002(2) -0.001(2)
O1 0.020(3) 0.015(3) 0.011(2) -0.001(2) -0.006(2) -0.003(2)
N3 0.014(3) 0.014(3) 0.010(3) -0.002(2) -0.003(2) 0.002(3)
N13 0.021(3) 0.016(3) 0.012(3) -0.004(3) 0.000(3) 0.000(3)
O5 0.027(3) 0.022(3) 0.027(3) -0.010(3) -0.001(3) -0.002(3)
N19 0.016(3) 0.015(3) 0.005(3) -0.001(2) -0.002(2) 0.003(3)
N5 0.012(3) 0.012(3) 0.010(3) -0.003(2) -0.003(2) 0.004(2)
N2 0.020(3) 0.009(3) 0.013(3) -0.002(2) -0.007(3) 0.001(3)
O4 0.015(3) 0.019(3) 0.022(3) -0.006(2) 0.003(2) -0.002(2)
N18 0.011(3) 0.015(3) 0.029(4) -0.001(3) -0.004(3) -0.002(3)
N21 0.014(3) 0.021(3) 0.011(3) -0.004(3) -0.003(3) -0.004(3)
N9 0.018(3) 0.015(3) 0.014(3) -0.002(3) -0.006(3) -0.001(3)
N24 0.022(3) 0.014(3) 0.016(3) -0.001(3) -0.010(3) -0.003(3)
N20 0.020(3) 0.022(4) 0.012(3) -0.002(3) 0.002(3) -0.001(3)
N4 0.020(3) 0.009(3) 0.015(3) -0.007(2) -0.010(3) 0.003(3)
N6 0.021(4) 0.018(3) 0.015(3) -0.005(3) 0.000(3) -0.001(3)
N17 0.026(4) 0.018(3) 0.020(3) 0.000(3) -0.013(3) -0.005(3)
N8 0.012(3) 0.021(3) 0.011(3) -0.008(3) -0.001(2) -0.004(3)
N22 0.012(3) 0.021(4) 0.030(4) -0.012(3) -0.006(3) -0.001(3)
N16 0.020(3) 0.014(3) 0.023(4) -0.005(3) -0.005(3) 0.002(3)
N7 0.018(3) 0.026(4) 0.008(3) -0.007(3) -0.004(3) -0.007(3)
N1 0.014(3) 0.011(3) 0.015(3) -0.003(2) -0.008(3) -0.002(2)
O12 0.031(4) 0.023(3) 0.026(3) 0.003(3) 0.004(3) 0.010(3)
N15 0.018(3) 0.020(4) 0.018(3) -0.003(3) -0.004(3) 0.001(3)
N25 0.024(4) 0.016(3) 0.022(3) -0.010(3) -0.008(3) 0.002(3)
C12 0.017(4) 0.018(4) 0.015(4) -0.003(3) -0.005(3) 0.002(3)
N26 0.028(4) 0.027(4) 0.012(3) -0.001(3) -0.006(3) -0.008(3)
N29 0.028(4) 0.022(4) 0.022(4) -0.003(3) -0.011(3) 0.003(3)
C8 0.013(3) 0.009(3) 0.015(3) 0.004(3) -0.006(3) -0.003(3)
C11 0.013(3) 0.008(3) 0.016(4) 0.004(3) -0.007(3) 0.000(3)
N12 0.030(4) 0.017(4) 0.015(3) -0.007(3) -0.004(3) 0.001(3)
C6 0.010(3) 0.017(4) 0.015(4) -0.003(3) -0.004(3) -0.001(3)
C1 0.017(4) 0.011(3) 0.005(3) -0.001(3) -0.003(3) 0.001(3)
C7 0.018(4) 0.016(4) 0.009(3) 0.003(3) -0.004(3) -0.004(3)
N23 0.020(4) 0.026(4) 0.025(4) -0.013(3) -0.008(3) -0.005(3)
N14 0.016(3) 0.013(3) 0.014(3) -0.002(3) -0.005(3) 0.002(3)
O11 0.043(4) 0.034(4) 0.034(4) -0.010(3) -0.014(3) 0.004(3)
N11 0.034(4) 0.018(4) 0.015(3) -0.006(3) -0.003(3) 0.000(3)
O6 0.038(4) 0.060(5) 0.044(4) -0.026(4) -0.001(4) -0.012(4)
C3 0.017(4) 0.011(3) 0.014(3) -0.004(3) -0.008(3) -0.001(3)
N10 0.034(4) 0.014(3) 0.014(3) -0.006(3) -0.002(3) 0.000(3)
N30 0.024(4) 0.026(4) 0.019(4) -0.007(3) -0.007(3) 0.000(3)
C4 0.009(3) 0.017(4) 0.017(4) -0.003(3) -0.004(3) -0.001(3)
N27 0.027(4) 0.023(4) 0.020(4) -0.007(3) -0.008(3) 0.001(3)
C14 0.023(4) 0.015(4) 0.015(4) -0.002(3) -0.008(3) 0.000(3)
C5 0.015(4) 0.013(4) 0.013(3) -0.002(3) -0.003(3) -0.005(3)
N28 0.027(4) 0.020(4) 0.027(4) -0.004(3) -0.010(3) 0.001(3)
C13 0.018(4) 0.019(4) 0.015(4) -0.005(3) -0.009(3) 0.002(3)
C10 0.010(4) 0.019(4) 0.037(5) 0.008(4) -0.014(4) -0.004(3)
C9 0.030(5) 0.018(4) 0.026(4) 0.000(3) -0.015(4) -0.003(4)
C17 0.029(4) 0.014(4) 0.009(3) -0.001(3) -0.006(3) -0.004(3)
C16 0.032(5) 0.017(4) 0.013(4) -0.003(3) -0.004(3) -0.011(4)
O10 0.052(5) 0.055(6) 0.065(6) -0.005(5) 0.003(5) -0.012(4)
O9 0.062(6) 0.055(6) 0.082(7) -0.023(5) -0.029(5) 0.002(5)
C15 0.031(5) 0.020(4) 0.021(4) -0.007(3) -0.007(4) -0.007(4)
C18 0.028(4) 0.012(4) 0.018(4) 0.000(3) -0.010(3) -0.001(3)
O8 0.048(5) 0.090(8) 0.115(9) -0.078(7) 0.002(5) -0.024(5)
Na2 0.052(5) 0.054(5) 0.020(4) -0.008(4) 0.000(4) -0.018(4)
Na1 0.030(2) 0.0207(18) 0.035(2) -0.0011(15) -0.0094(17) -0.0005(15)
O13 0.037(4) 0.024(3) 0.032(4) -0.009(3) -0.004(3) 0.007(3)
O15 0.086(9) 0.145(13) 0.171(14) -0.098(12) 0.003(9) -0.030(9)
Na7 0.061(7) 0.058(7) 0.067(7) -0.009(5) -0.011(5) -0.019(5)

loop_
_atom_type_symbol
_atom_type_description
_atom_type_scat_dispersion_real
_atom_type_scat_dispersion_imag
_atom_type_scat_source
C C 0.0033 0.0016 'International Tables Vol C Tables 4.2.6.8 and 6.1.1.4'
H H 0.0000 0.0000 'International Tables Vol C Tables 4.2.6.8 and 6.1.1.4'
N N 0.0061 0.0033 'International Tables Vol C Tables 4.2.6.8 and 6.1.1.4'
Na Na 0.0362 0.0249 'International Tables Vol C Tables 4.2.6.8 and 6.1.1.4'
O O 0.0106 0.0060 'International Tables Vol C Tables 4.2.6.8 and 6.1.1.4'
Pu Pu -9.4100 4.3056 'International Tables Vol C Tables 4.2.6.8 and 6.1.1.4'

loop_
_geom_angle_atom_site_label_1
_geom_angle_atom_site_label_2
_geom_angle_atom_site_label_3
_geom_angle
_geom_angle_site_symmetry_1
_geom_angle_site_symmetry_3
_geom_angle_publ_flag
O2 Pu1 O3 146.02(18) . . ?
O2 Pu1 N3 74.95(19) . . ?
O2 Pu1 N5 77.07(18) . . ?
O2 Pu1 N2 71.03(18) . . ?
O2 Pu1 O4 100.93(18) . . ?
O2 Pu1 N4 68.63(18) . . ?
O2 Pu1 N1 124.90(18) . . ?
O3 Pu1 N3 71.21(19) . . ?
O3 Pu1 N5 129.34(17) . . ?
O3 Pu1 N2 91.88(19) . . ?
O3 Pu1 O4 71.55(18) . . ?
O3 Pu1 N4 130.72(18) . . ?
O3 Pu1 N1 69.05(18) . . ?
O1 Pu1 O2 134.74(18) . . ?
O1 Pu1 O3 77.52(18) . . ?
O1 Pu1 N3 142.40(19) . . ?
O1 Pu1 N5 77.16(18) . . ?
O1 Pu1 N2 137.23(18) . . ?
O1 Pu1 O4 78.59(18) . . ?
O1 Pu1 N4 70.11(18) . . ?
O1 Pu1 N1 70.85(18) . . ?
N3 Pu1 N5 139.61(19) . . ?
N3 Pu1 N4 116.63(19) . . ?
N2 Pu1 N3 65.3(2) . . ?
N2 Pu1 N5 78.44(19) . . ?
N2 Pu1 N4 136.8(2) . . ?
O4 Pu1 N3 72.17(19) . . ?
O4 Pu1 N5 142.26(18) . . ?
O4 Pu1 N2 137.34(19) . . ?
O4 Pu1 N4 66.43(19) . . ?
O4 Pu1 N1 134.1(2) . . ?
N4 Pu1 N5 78.28(19) . . ?
N1 Pu1 N3 114.75(19) . . ?
N1 Pu1 N5 61.41(19) . . ?
N1 Pu1 N2 66.7(2) . . ?
N1 Pu1 N4 128.6(2) . . ?
Pu1 O2 H2A 110.0 . . ?
Pu1 O2 H2B 110.0 . . ?
H2A O2 H2B 104.0 . . ?
Pu1 O3 H3A 109.7 . . ?
Pu1 O3 H3B 109.7 . . ?
H3A O3 H3B 104.3 . . ?
Pu1 O1 H1A 122.6 . . ?
Pu1 O1 H1B 122.6 . . ?
H1A O1 H1B 104.6 . . ?
N19 N3 Pu1 119.0(5) . . ?
C12 N3 Pu1 134.6(5) . . ?
C12 N3 N19 104.8(6) . . ?
C6 N13 N12 104.4(6) . . ?
H5A O5 H5B 104.5 . . ?
N20 N19 N3 109.4(6) . . ?
C3 N5 Pu1 124.2(5) . . ?
C3 N5 C2 118.4(6) . . ?
C2 N5 Pu1 116.6(4) . . ?
C7 N2 Pu1 133.1(5) . . ?
C7 N2 N14 104.8(6) . . ?
N14 N2 Pu1 116.5(5) . . ?
Pu1 O4 H4A 111.9 . . ?
Pu1 O4 H4B 111.8 . . ?
H4A O4 H4B 102.0 . . ?
C10 N18 C11 117.7(7) . . ?
N7 N21 N1 108.3(6) . . ?
C5 N9 C4 117.3(7) . . ?
C13 N24 N4 104.1(6) . . ?
N19 N20 N6 109.9(6) . . ?
N24 N4 Pu1 123.4(5) . . ?
N22 N4 Pu1 125.7(5) . . ?
N22 N4 N24 109.6(6) . . ?
C12 N6 N20 104.5(6) . . ?
C8 N17 Na7 136.6(6) . . ?
C9 N17 C8 117.8(7) . . ?
C9 N17 Na7 105.1(6) . . ?
C1 N8 N7 104.1(6) . . ?
N4 N22 N23 109.3(6) . . ?
C7 N16 N15 105.1(6) . . ?
N21 N7 N8 110.6(6) . . ?
N21 N1 Pu1 130.8(5) . . ?
C1 N1 Pu1 122.5(5) . . ?
C1 N1 N21 105.2(6) . . ?
H12A O12 H12B 104.5 . . ?
Na1 O12 H12A 126.7 . . ?
Na1 O12 H12B 127.5 . . ?
N14 N15 N16 109.9(6) . . ?
C14 N25 C15 118.5(7) . . ?
C14 N25 Na2 128.7(5) . 2_666 ?
C15 N25 Na2 108.1(6) . 2_666 ?
N3 C12 N6 111.4(7) . . ?
N3 C12 C11 129.6(7) . . ?
N6 C12 C11 118.9(7) . . ?
C16 N26 C17 117.4(7) . . ?
N30 N29 Na2 112.2(5) . 2_766 ?
N28 N29 N30 108.6(7) . . ?
N28 N29 Na2 139.2(6) . 2_766 ?
N17 C8 C11 120.0(7) . . ?
N17 C8 C7 113.3(7) . . ?
C11 C8 C7 126.5(7) . . ?
N18 C11 C12 113.0(7) . . ?
N18 C11 C8 121.3(7) . . ?
C8 C11 C12 125.7(7) . . ?
N13 N12 Na2 140.2(5) . . ?
N11 N12 N13 109.6(6) . . ?
N11 N12 Na2 109.3(5) . . ?
N13 C6 N10 111.9(7) . . ?
N13 C6 C5 127.3(7) . . ?
N10 C6 C5 120.4(7) . . ?
N8 C1 N1 111.8(7) . . ?
N8 C1 C2 128.1(6) . . ?
N1 C1 C2 120.1(6) . . ?
N2 C7 C8 127.4(7) . . ?
N16 C7 N2 111.2(7) . . ?
N16 C7 C8 121.4(7) . . ?
C13 N23 N22 104.8(7) . . ?
N15 N14 N2 109.1(6) . . ?
H11A O11 H11B 101.6 . . ?
Na1 O11 H11A 112.0 . . ?
Na1 O11 H11B 112.5 . . ?
N12 N11 N10 109.6(6) . . ?
N12 N11 Na1 127.6(5) . . ?
N10 N11 Na1 122.8(5) . . ?
H6A O6 H6B 104.2 . . ?
Na7 O6 H6A 109.7 . . ?
Na7 O6 H6B 109.6 . . ?
N5 C3 H3 118.9 . . ?
N5 C3 C4 122.2(7) . . ?
C4 C3 H3 118.9 . . ?
C6 N10 N11 104.4(7) . . ?
N29 N30 H30 127.6 . . ?
C18 N30 N29 104.9(7) . . ?
C18 N30 H30 127.6 . . ?
N9 C4 C3 121.1(7) . . ?
N9 C4 H4 119.5 . . ?
C3 C4 H4 119.5 . . ?
N28 N27 C18 104.1(7) . . ?
N25 C14 C13 113.4(7) . . ?
N25 C14 C17 121.2(7) . . ?
C17 C14 C13 125.2(7) . . ?
N9 C5 C6 114.4(7) . . ?
N9 C5 C2 122.4(6) . . ?
C2 C5 C6 122.9(6) . . ?
N29 N28 N27 110.8(7) . . ?
N24 C13 N23 112.3(7) . . ?
N24 C13 C14 127.3(7) . . ?
N23 C13 C14 120.4(7) . . ?
N18 C10 H10 119.5 . . ?
N18 C10 C9 121.0(7) . . ?
C9 C10 H10 119.5 . . ?
N17 C9 C10 122.2(8) . . ?
N17 C9 H9 118.9 . . ?
C10 C9 H9 118.9 . . ?
N26 C17 C14 120.3(8) . . ?
N26 C17 C18 113.1(7) . . ?
C14 C17 C18 126.5(7) . . ?
N26 C16 H16 118.7 . . ?
N26 C16 C15 122.5(7) . . ?
C15 C16 H16 118.7 . . ?
H10A O10 H10B 103.9 . . ?
Na1 O10 H10A 110.0 . . ?
Na1 O10 H10B 110.1 . . ?
Na1 O10 Na7 111.4(4) . 2_776 ?
Na7 O10 H10A 19.7 2_776 . ?
Na7 O10 H10B 119.6 2_776 . ?
H9A O9 H9B 103.1 . . ?
Na7 O9 H9A 110.9 . . ?
Na7 O9 H9B 110.7 . . ?
N25 C15 C16 120.1(8) . . ?
N25 C15 H15 120.0 . . ?
C16 C15 H15 120.0 . . ?
N30 C18 C17 126.6(7) . . ?
N27 C18 N30 111.7(8) . . ?
N27 C18 C17 121.3(7) . . ?
H8A O8 H8B 98.8 . . ?
Na7 O8 H8A 114.7 . . ?
Na7 O8 H8B 115.1 . . ?
N5 C2 C1 117.4(6) . . ?
N5 C2 C5 118.6(6) . . ?
C1 C2 C5 124.0(6) . . ?
N25 Na2 N29 85.4(3) 2_666 2_766 ?
N25 Na2 O13 78.5(3) 2_666 . ?
N25 Na2 H13B 78.1 2_666 . ?
N29 Na2 O13 124.5(4) 2_766 . ?
N29 Na2 H13B 140.4 2_766 . ?
N12 Na2 N25 136.0(4) . 2_666 ?
N12 Na2 N29 138.6(4) . 2_766 ?
N12 Na2 O13 76.0(3) . . ?
N12 Na2 H13B 67.4 . . ?
O13 Na2 H13B 16.9 . . ?
O12 Na1 O11 120.2(3) . . ?
O12 Na1 N11 139.1(3) . . ?
O12 Na1 O10 90.2(3) . . ?
O12 Na1 O13 91.0(3) . . ?
O11 Na1 N11 100.6(3) . . ?
O11 Na1 O10 90.5(3) . . ?
O10 Na1 N11 87.4(3) . . ?
O13 Na1 O11 100.5(3) . . ?
O13 Na1 N11 82.9(3) . . ?
O13 Na1 O10 166.5(3) . . ?
Na2 O13 H13A 152.6 . . ?
Na2 O13 H13B 53.1 . . ?
Na1 O13 Na2 91.3(3) . . ?
Na1 O13 H13A 111.3 . . ?
Na1 O13 H13B 111.5 . . ?
H13A O13 H13B 102.5 . . ?
N17 Na7 H10A 112.6(13) . 2_776 ?
N17 Na7 O15 165.2(6) . 1_655 ?
O6 Na7 N17 106.5(4) . . ?
O6 Na7 H10A 108.2(9) . 2_776 ?
O6 Na7 O15 59.6(4) . 1_655 ?
O10 Na7 N17 111.5(4) 2_776 . ?
O10 Na7 O6 116.1(5) 2_776 . ?
O10 Na7 H10A 8.6(13) 2_776 2_776 ?
O10 Na7 O15 73.9(4) 2_776 1_655 ?
O9 Na7 N17 120.0(4) . . ?
O9 Na7 O6 80.2(4) . . ?
O9 Na7 O10 118.1(5) . 2_776 ?
O9 Na7 H10A 121.6(18) . 2_776 ?
O9 Na7 O15 65.1(4) . 1_655 ?
O8 Na7 N17 77.6(4) . . ?
O8 Na7 O6 165.3(5) . . ?
O8 Na7 O10 74.0(4) . 2_776 ?
O8 Na7 H10A 82.3(12) . 2_776 ?
O8 Na7 O9 85.5(4) . . ?
O8 Na7 O15 117.1(5) . 1_655 ?
O15 Na7 H10A 70.7(9) 1_655 2_776 ?

loop_
_geom_bond_atom_site_label_1
_geom_bond_atom_site_label_2
_geom_bond_distance
_geom_bond_site_symmetry_2
_geom_bond_publ_flag
Pu1 O2 2.470(5) . ?
Pu1 O3 2.496(5) . ?
Pu1 O1 2.468(5) . ?
Pu1 N3 2.596(6) . ?
Pu1 N5 2.756(6) . ?
Pu1 N2 2.586(6) . ?
Pu1 O4 2.498(5) . ?
Pu1 N4 2.670(6) . ?
Pu1 N1 2.572(6) . ?
O2 H2A 0.8804 . ?
O2 H2B 0.8809 . ?
O3 H3A 0.8741 . ?
O3 H3B 0.8750 . ?
O1 H1A 0.8695 . ?
O1 H1B 0.8697 . ?
N3 N19 1.353(8) . ?
N3 C12 1.336(10) . ?
N13 N12 1.356(9) . ?
N13 C6 1.325(10) . ?
O5 H5A 0.8699 . ?
O5 H5B 0.8696 . ?
N19 N20 1.307(9) . ?
N5 C3 1.333(9) . ?
N5 C2 1.355(8) . ?
N2 C7 1.345(10) . ?
N2 N14 1.351(9) . ?
O4 H4A 0.9242 . ?
O4 H4B 0.9249 . ?
N18 C11 1.337(10) . ?
N18 C10 1.336(11) . ?
N21 N7 1.315(8) . ?
N21 N1 1.351(8) . ?
N9 C4 1.348(9) . ?
N9 C5 1.330(10) . ?
N24 N4 1.356(8) . ?
N24 C13 1.335(10) . ?
N20 N6 1.348(9) . ?
N4 N22 1.319(10) . ?
N6 C12 1.345(10) . ?
N17 C8 1.354(9) . ?
N17 C9 1.318(11) . ?
N17 Na7 2.882(13) . ?
N8 N7 1.344(9) . ?
N8 C1 1.335(9) . ?
N22 N23 1.345(9) . ?
N16 N15 1.342(10) . ?
N16 C7 1.331(10) . ?
N1 C1 1.335(9) . ?
O12 H12A 0.8706 . ?
O12 H12B 0.8700 . ?
O12 Na1 2.283(7) . ?
N15 N14 1.308(9) . ?
N25 C14 1.335(10) . ?
N25 C15 1.336(10) . ?
N25 Na2 2.866(11) 2_666 ?
C12 C11 1.485(10) . ?
N26 C17 1.358(10) . ?
N26 C16 1.324(11) . ?
N29 N30 1.343(10) . ?
N29 N28 1.317(10) . ?
N29 Na2 2.883(11) 2_766 ?
C8 C11 1.401(10) . ?
C8 C7 1.478(10) . ?
N12 N11 1.292(10) . ?
N12 Na2 2.801(10) . ?
C6 N10 1.331(10) . ?
C6 C5 1.477(10) . ?
C1 C2 1.433(10) . ?
N23 C13 1.335(10) . ?
O11 H11A 0.9317 . ?
O11 H11B 0.9365 . ?
O11 Na1 2.339(8) . ?
N11 N10 1.352(9) . ?
N11 Na1 2.481(8) . ?
O6 H6A 0.8774 . ?
O6 H6B 0.8773 . ?
O6 Na7 2.818(15) . ?
C3 H3 0.9500 . ?
C3 C4 1.391(10) . ?
N30 H30 0.8800 . ?
N30 C18 1.343(10) . ?
C4 H4 0.9500 . ?
N27 N28 1.335(10) . ?
N27 C18 1.338(11) . ?
C14 C13 1.487(10) . ?
C14 C17 1.398(11) . ?
C5 C2 1.433(9) . ?
C10 H10 0.9500 . ?
C10 C9 1.382(12) . ?
C9 H9 0.9500 . ?
C17 C18 1.468(12) . ?
C16 H16 0.9500 . ?
C16 C15 1.392(12) . ?
O10 H10A 0.8816 . ?
O10 H10B 0.8818 . ?
O10 Na1 2.351(9) . ?
O10 Na7 2.807(14) 2_776 ?
O9 H9A 0.9032 . ?
O9 H9B 0.9039 . ?
O9 Na7 2.683(14) . ?
C15 H15 0.9500 . ?
O8 H8A 1.0035 . ?
O8 H8B 1.0013 . ?
O8 Na7 2.609(18) . ?
Na2 O13 2.953(12) . ?
Na2 H13B 2.5141 . ?
Na1 O13 2.326(8) . ?
O13 H13A 0.9117 . ?
O13 H13B 0.9114 . ?
O15 Na7 3.018(19) 1_455 ?

loop_
_geom_hbond_atom_site_label_D
_geom_hbond_atom_site_label_H
_geom_hbond_atom_site_label_A
_geom_hbond_distance_DH
_geom_hbond_distance_HA
_geom_hbond_distance_DA
_geom_hbond_angle_DHA
_geom_hbond_site_symmetry_A
_geom_hbond_publ_flag
O2 H2A N19 0.88 2.13 2.861(8) 139.4 2_765 yes
O3 H3A N13 0.87 1.97 2.829(9) 168.5 2_766 yes
O1 H1A O5 0.87 1.86 2.716(8) 169.3 . yes
O4 H4A N24 0.92 2.11 2.851(9) 136.3 . yes
O4 H4B N6 0.92 2.15 2.864(9) 133.6 2_865 yes
O12 H12A N15 0.87 1.92 2.792(9) 176.6 2_676 yes
O12 H12B N10 0.87 2.00 2.853(9) 168.4 2_676 yes
O11 H11A O8 0.93 2.44 2.823(11) 104.9 2_776 yes
O11 H11B N28 0.94 2.26 2.890(10) 124.3 1_466 yes
N30 H30 O5 0.88 2.13 2.858(9) 140.2 . yes
O10 H10A Na7 0.88 2.00 2.807(14) 151.7 2_776 yes
O10 H10B O12 0.88 2.01 2.837(12) 155.4 2_676 yes
O13 H13A O15 0.91 2.00 2.768(16) 140.5 . yes

loop_
_geom_torsion_atom_site_label_1
_geom_torsion_atom_site_label_2
_geom_torsion_atom_site_label_3
_geom_torsion_atom_site_label_4
_geom_torsion
_geom_torsion_site_symmetry_1
_geom_torsion_site_symmetry_2
_geom_torsion_site_symmetry_3
_geom_torsion_site_symmetry_4
_geom_torsion_publ_flag
Pu1 N3 N19 N20 -167.6(5) . . . . ?
Pu1 N3 C12 N6 163.9(5) . . . . ?
Pu1 N3 C12 C11 -12.9(13) . . . . ?
Pu1 N5 C3 C4 -170.2(6) . . . . ?
Pu1 N5 C2 C1 -11.1(8) . . . . ?
Pu1 N5 C2 C5 168.4(5) . . . . ?
Pu1 N2 C7 N16 -151.3(6) . . . . ?
Pu1 N2 C7 C8 29.3(11) . . . . ?
Pu1 N2 N14 N15 157.1(5) . . . . ?
Pu1 N4 N22 N23 -166.9(5) . . . . ?
Pu1 N1 C1 N8 -166.7(5) . . . . ?
Pu1 N1 C1 C2 12.1(9) . . . . ?
N3 N19 N20 N6 0.9(8) . . . . ?
N3 C12 C11 N18 143.3(8) . . . . ?
N3 C12 C11 C8 -39.3(13) . . . . ?
N13 N12 N11 N10 0.1(10) . . . . ?
N13 N12 N11 Na1 178.5(5) . . . . ?
N13 C6 N10 N11 1.4(9) . . . . ?
N13 C6 C5 N9 94.3(10) . . . . ?
N13 C6 C5 C2 -91.0(10) . . . . ?
N19 N3 C12 N6 -0.7(9) . . . . ?
N19 N3 C12 C11 -177.5(8) . . . . ?
N19 N20 N6 C12 -1.2(9) . . . . ?
N5 C3 C4 N9 2.8(12) . . . . ?
N18 C10 C9 N17 -0.3(13) . . . . ?
N21 N1 C1 N8 0.6(9) . . . . ?
N21 N1 C1 C2 179.4(6) . . . . ?
N9 C5 C2 N5 2.6(11) . . . . ?
N9 C5 C2 C1 -177.9(7) . . . . ?
N24 N4 N22 N23 -0.1(8) . . . . ?
N20 N6 C12 N3 1.2(9) . . . . ?
N20 N6 C12 C11 178.4(7) . . . . ?
N4 N24 C13 N23 0.8(9) . . . . ?
N4 N24 C13 C14 -178.9(7) . . . . ?
N4 N22 N23 C13 0.5(9) . . . . ?
N6 C12 C11 N18 -33.3(10) . . . . ?
N6 C12 C11 C8 144.1(8) . . . . ?
N17 C8 C11 N18 -1.2(11) . . . . ?
N17 C8 C11 C12 -178.4(7) . . . . ?
N17 C8 C7 N2 -149.0(8) . . . . ?
N17 C8 C7 N16 31.7(10) . . . . ?
N8 C1 C2 N5 178.9(7) . . . . ?
N8 C1 C2 C5 -0.6(12) . . . . ?
N22 N23 C13 N24 -0.8(9) . . . . ?
N22 N23 C13 C14 178.9(7) . . . . ?
N16 N15 N14 N2 -0.3(9) . . . . ?
N7 N21 N1 Pu1 165.7(5) . . . . ?
N7 N21 N1 C1 -0.1(8) . . . . ?
N7 N8 C1 N1 -0.8(9) . . . . ?
N7 N8 C1 C2 -179.5(7) . . . . ?
N1 N21 N7 N8 -0.3(9) . . . . ?
N1 C1 C2 N5 0.3(10) . . . . ?
N1 C1 C2 C5 -179.2(7) . . . . ?
N15 N16 C7 N2 -0.3(9) . . . . ?
N15 N16 C7 C8 179.2(7) . . . . ?
N25 C14 C13 N24 -133.2(9) . . . . ?
N25 C14 C13 N23 47.1(11) . . . . ?
N25 C14 C17 N26 1.3(12) . . . . ?
N25 C14 C17 C18 -174.4(8) . . . . ?
C12 N3 N19 N20 -0.1(8) . . . . ?
N26 C17 C18 N30 -154.1(8) . . . . ?
N26 C17 C18 N27 17.6(11) . . . . ?
N26 C16 C15 N25 2.4(14) . . . . ?
N29 N30 C18 N27 0.2(10) . . . . ?
N29 N30 C18 C17 172.6(8) . . . . ?
C8 N17 C9 C10 -0.3(12) . . . . ?
C11 N18 C10 C9 0.1(12) . . . . ?
C11 C8 C7 N2 36.1(12) . . . . ?
C11 C8 C7 N16 -143.3(8) . . . . ?
N12 N13 C6 N10 -1.4(9) . . . . ?
N12 N13 C6 C5 -174.7(7) . . . . ?
N12 N11 N10 C6 -0.9(9) . . . . ?
C6 N13 N12 N11 0.7(9) . . . . ?
C6 N13 N12 Na2 167.9(7) . . . . ?
C6 C5 C2 N5 -171.6(7) . . . . ?
C6 C5 C2 C1 7.9(12) . . . . ?
C1 N8 N7 N21 0.7(9) . . . . ?
C7 N2 N14 N15 0.1(8) . . . . ?
C7 N16 N15 N14 0.3(9) . . . . ?
C7 C8 C11 N18 173.4(7) . . . . ?
C7 C8 C11 C12 -3.8(12) . . . . ?
N14 N2 C7 N16 0.1(8) . . . . ?
N14 N2 C7 C8 -179.3(7) . . . . ?
C3 N5 C2 C1 179.2(7) . . . . ?
C3 N5 C2 C5 -1.3(10) . . . . ?
N10 C6 C5 N9 -78.5(10) . . . . ?
N10 C6 C5 C2 96.2(10) . . . . ?
N30 N29 N28 N27 -1.0(10) . . . . ?
C4 N9 C5 C6 173.5(7) . . . . ?
C4 N9 C5 C2 -1.2(11) . . . . ?
C14 N25 C15 C16 -0.5(13) . . . . ?
C14 C17 C18 N30 21.9(14) . . . . ?
C14 C17 C18 N27 -166.4(8) . . . . ?
C5 N9 C4 C3 -1.4(11) . . . . ?
C5 C6 N10 N11 175.3(7) . . . . ?
N28 N29 N30 C18 0.5(9) . . . . ?
N28 N27 C18 N30 -0.8(10) . . . . ?
N28 N27 C18 C17 -173.7(7) . . . . ?
C13 N24 N4 Pu1 166.8(5) . . . . ?
C13 N24 N4 N22 -0.4(8) . . . . ?
C13 C14 C17 N26 175.2(8) . . . . ?
C13 C14 C17 C18 -0.5(13) . . . . ?
C10 N18 C11 C12 178.2(7) . . . . ?
C10 N18 C11 C8 0.7(11) . . . . ?
C9 N17 C8 C11 1.0(11) . . . . ?
C9 N17 C8 C7 -174.3(7) . . . . ?
C17 N26 C16 C15 -2.3(12) . . . . ?
C17 C14 C13 N24 52.5(13) . . . . ?
C17 C14 C13 N23 -127.2(9) . . . . ?
C16 N26 C17 C14 0.4(12) . . . . ?
C16 N26 C17 C18 176.7(7) . . . . ?
C15 N25 C14 C13 -175.8(7) . . . . ?
C15 N25 C14 C17 -1.3(12) . . . . ?
C18 N27 N28 N29 1.1(9) . . . . ?
C2 N5 C3 C4 -1.3(11) . . . . ?
Na2 N25 C14 C13 -23.0(10) 2_666 . . . ?
Na2 N25 C14 C17 151.5(6) 2_666 . . . ?
Na2 N25 C15 C16 -158.5(7) 2_666 . . . ?
Na2 N29 N30 C18 179.2(5) 2_766 . . . ?
Na2 N29 N28 N27 -179.2(7) 2_766 . . . ?
Na2 N12 N11 N10 -171.2(6) . . . . ?
Na2 N12 N11 Na1 7.2(8) . . . . ?
Na1 N11 N10 C6 -179.4(5) . . . . ?
Na7 N17 C8 C11 -170.1(6) . . . . ?
Na7 N17 C8 C7 14.6(11) . . . . ?
Na7 N17 C9 C10 173.4(7) . . . . ?

loop_
_twin_individual_id
_twin_individual_mass_fraction_refined
1 0.9878(5)
2 0.0122(5)
